data_2223255
loop_
_publ_author_name
'Gondo, Chenaimwoyo A.'
'Lynch, Daniel E.'
'Hamilton, Darren G.'

_publ_section_title
;
 <i>N</i>,<i>N</i>'-Bis(1-ethynylcyclohexyl)pyromellitic diimide
;
_journal_coeditor_code ZS2003
_journal_issue 9
_journal_name_full 'Acta Crystallographica Section E'
_journal_page_first o2122
_journal_paper_doi 10.1107/S1600536809030979
_journal_volume 65
_journal_year 2009
_chemical_formula_iupac 'C26 H24 N2 O4'
_chemical_formula_moiety 'C26 H24 N2 O4'
_chemical_formula_sum 'C26 H24 N2 O4'
_chemical_formula_weight 428.47
_chemical_melting_point_gt 492
_chemical_melting_point_lt 493
_chemical_name_systematic
;
<i>N</i>,<i>N'</i>-Bis(1-ethynylcyclohexyl)pyromellitic diimide
;
_space_group_IT_number 14
_symmetry_cell_setting monoclinic
_symmetry_space_group_name_Hall '-P 2ybc'
_symmetry_space_group_name_H-M 'P 1 21/c 1'
_atom_sites_solution_hydrogens geom
_atom_sites_solution_primary direct
_atom_sites_solution_secondary difmap
_audit_creation_method SHELXL97
_cell_angle_alpha 90.00
_cell_angle_beta 112.4950(10)
_cell_angle_gamma 90.00
_cell_formula_units_Z 2
_cell_length_a 13.1774(3)
_cell_length_b 7.15190(10)
_cell_length_c 11.8104(3)
_cell_measurement_reflns_used 2528
_cell_measurement_temperature 120(2)
_cell_measurement_theta_max 27.48
_cell_measurement_theta_min 2.91
_cell_volume 1028.36(4)
_computing_cell_refinement '<i>DENZO</i> (Otwinowski & Minor, 1997) and <i>COLLECT</i> (Hooft, 1998)'
_computing_data_collection '<i>COLLECT</i> (Hooft, 1998)'
_computing_data_reduction 'DENZO (Otwinowski & Minor, 1997) and COLLECT (Hooft, 1998)'
_computing_molecular_graphics 'PLATON97 (Spek, 2009)'
_computing_publication_material 'SHELXL97 (Sheldrick, 2008)'
_computing_structure_refinement 'SHELXL97 (Sheldrick, 2008)'
_computing_structure_solution 'SHELXS97 (Sheldrick, 2008)'
_diffrn_ambient_temperature 120(2)
_diffrn_detector_area_resol_mean 9.091
_diffrn_measured_fraction_theta_full 0.998
_diffrn_measured_fraction_theta_max 0.998
_diffrn_measurement_device_type 'Bruker--Nonius KappaCCD'
_diffrn_measurement_method '\f & \w scans'
_diffrn_radiation_monochromator '10 cm confocal mirrors'
_diffrn_radiation_source 'Bruker Nonius FR591 rotating anode'
_diffrn_radiation_type MoK\a
_diffrn_radiation_wavelength 0.71073
_diffrn_reflns_av_R_equivalents 0.0326
_diffrn_reflns_av_sigmaI/netI 0.0259
_diffrn_reflns_limit_h_max 16
_diffrn_reflns_limit_h_min -16
_diffrn_reflns_limit_k_max 8
_diffrn_reflns_limit_k_min -8
_diffrn_reflns_limit_l_max 14
_diffrn_reflns_limit_l_min -13
_diffrn_reflns_number 12939
_diffrn_reflns_theta_full 26.00
_diffrn_reflns_theta_max 26.00
_diffrn_reflns_theta_min 3.30
_diffrn_standards_number 0
_exptl_absorpt_coefficient_mu 0.094
_exptl_absorpt_correction_T_max 0.982
_exptl_absorpt_correction_T_min 0.963
_exptl_absorpt_correction_type multi-scan
_exptl_absorpt_process_details '(SADABS; Sheldrick, 2003)'
_exptl_crystal_colour colourless
_exptl_crystal_density_diffrn 1.384
_exptl_crystal_density_method 'not measured'
_exptl_crystal_description prism
_exptl_crystal_F_000 452
_exptl_crystal_size_max 0.40
_exptl_crystal_size_mid 0.35
_exptl_crystal_size_min 0.20
_refine_diff_density_max 0.600
_refine_diff_density_min -0.800
_refine_ls_extinction_coef 0.38(3)
_refine_ls_extinction_expression Fc^*^=kFc[1+0.001xFc^2^\l^3^/sin(2\q)]^-1/4^
_refine_ls_extinction_method <i>SHELXL97</i>
_refine_ls_goodness_of_fit_ref 1.288
_refine_ls_hydrogen_treatment constr
_refine_ls_matrix_type full
_refine_ls_number_parameters 146
_refine_ls_number_reflns 2022
_refine_ls_number_restraints 0
_refine_ls_restrained_S_all 1.288
_refine_ls_R_factor_all 0.0671
_refine_ls_R_factor_gt 0.0650
_refine_ls_shift/su_max 0.001
_refine_ls_shift/su_mean 0.000
_refine_ls_structure_factor_coef Fsqd
_refine_ls_weighting_details 'w=1/[\s^2^(Fo^2^)+(0.0910P)^2^+0.2895P] where P=(Fo^2^+2Fc^2^)/3'
_refine_ls_weighting_scheme calc
_refine_ls_wR_factor_gt 0.1552
_refine_ls_wR_factor_ref 0.1582
_reflns_number_gt 1898
_reflns_number_total 2022
_reflns_threshold_expression I>2\s(I)
_cod_data_source_file zs2003.cif
_cod_data_source_block I
_cod_original_sg_symbol_H-M 'P 21/c'
_cod_database_code 2223255
_cod_database_fobs_code 2223255

loop_
_symmetry_equiv_pos_as_xyz
'x, y, z'
'-x, y+1/2, -z+1/2'
'-x, -y, -z'
'x, -y-1/2, z-1/2'

loop_
_atom_site_type_symbol
_atom_site_label
_atom_site_fract_x
_atom_site_fract_y
_atom_site_fract_z
_atom_site_U_iso_or_equiv
_atom_site_adp_type
_atom_site_calc_flag
_atom_site_refinement_flags
_atom_site_occupancy
_atom_site_disorder_assembly
_atom_site_disorder_group
O O1 0.06501(9) 0.08401(16) 0.34794(11) 0.0222(4) Uani d . 1 . .
O O2 0.22629(9) 0.66713(15) 0.40367(11) 0.0202(4) Uani d . 1 . .
N N1 0.16857(10) 0.35785(17) 0.36123(11) 0.0156(4) Uani d . 1 . .
C C2 0.08812(12) 0.2440(2) 0.37881(13) 0.0158(4) Uani d . 1 . .
C C3 0.03482(12) 0.3636(2) 0.44392(13) 0.0151(4) Uani d . 1 . .
C C4 0.07781(12) 0.5432(2) 0.45479(13) 0.0152(4) Uani d . 1 . .
C C5 0.16567(12) 0.5404(2) 0.40426(13) 0.0158(4) Uani d . 1 . .
C C6 -0.04412(12) 0.3126(2) 0.48923(13) 0.0162(4) Uani d . 1 . .
H H1 -0.0726 0.1893 0.4825 0.020 Uiso calc R 1 . .
C C7 0.25590(11) 0.3002(2) 0.31631(13) 0.0150(4) Uani d . 1 . .
C C8 0.36865(12) 0.3129(2) 0.42496(14) 0.0169(4) Uani d . 1 . .
H H2 0.3812 0.4431 0.4557 0.021 Uiso calc R 1 . .
H H3 0.3680 0.2316 0.4925 0.021 Uiso calc R 1 . .
C C9 0.46204(12) 0.2530(2) 0.38642(15) 0.0208(4) Uani d . 1 . .
H H4 0.4676 0.3424 0.3251 0.026 Uiso calc R 1 . .
H H5 0.5323 0.2563 0.4586 0.026 Uiso calc R 1 . .
C C10 0.44355(13) 0.0570(2) 0.33209(16) 0.0250(4) Uani d . 1 . .
H H6 0.4485 -0.0345 0.3969 0.031 Uiso calc R 1 . .
H H7 0.5020 0.0272 0.3017 0.031 Uiso calc R 1 . .
C C11 0.33156(13) 0.0392(2) 0.22690(15) 0.0210(4) Uani d . 1 . .
H H8 0.3201 -0.0920 0.1979 0.026 Uiso calc R 1 . .
H H9 0.3298 0.1191 0.1578 0.026 Uiso calc R 1 . .
C C12 0.23911(12) 0.0975(2) 0.26781(13) 0.0169(4) Uani d . 1 . .
H H10 0.2376 0.0120 0.3331 0.021 Uiso calc R 1 . .
H H11 0.1677 0.0875 0.1977 0.021 Uiso calc R 1 . .
C C13 0.25281(12) 0.4268(2) 0.21565(14) 0.0178(4) Uani d . 1 . .
C C14 0.25817(13) 0.5152(2) 0.13290(15) 0.0211(4) Uani d . 1 . .
H H12 0.2625 0.5858 0.0668 0.026 Uiso calc R 1 . .

loop_
_atom_site_aniso_label
_atom_site_aniso_U_11
_atom_site_aniso_U_22
_atom_site_aniso_U_33
_atom_site_aniso_U_12
_atom_site_aniso_U_13
_atom_site_aniso_U_23
O1 0.0244(6) 0.0177(6) 0.0284(7) -0.0040(4) 0.0144(5) -0.0057(5)
O2 0.0223(6) 0.0163(6) 0.0262(6) -0.0021(4) 0.0141(5) -0.0008(4)
N1 0.0160(6) 0.0157(7) 0.0173(7) 0.0003(5) 0.0089(5) -0.0002(5)
C2 0.0153(7) 0.0177(8) 0.0150(7) 0.0000(5) 0.0065(6) 0.0006(6)
C3 0.0151(7) 0.0160(8) 0.0138(7) 0.0004(5) 0.0051(6) 0.0002(5)
C4 0.0144(7) 0.0165(8) 0.0144(7) 0.0004(5) 0.0053(6) 0.0019(5)
C5 0.0167(7) 0.0158(8) 0.0153(8) 0.0011(5) 0.0068(6) 0.0014(5)
C6 0.0164(7) 0.0147(7) 0.0173(8) -0.0008(5) 0.0064(6) -0.0003(6)
C7 0.0150(7) 0.0165(8) 0.0159(7) 0.0017(5) 0.0085(6) 0.0004(6)
C8 0.0175(8) 0.0182(8) 0.0154(8) 0.0004(5) 0.0069(6) -0.0006(6)
C9 0.0161(8) 0.0257(9) 0.0211(8) 0.0010(6) 0.0078(6) 0.0001(6)
C10 0.0205(8) 0.0294(9) 0.0251(9) 0.0066(6) 0.0086(7) -0.0039(7)
C11 0.0227(8) 0.0228(9) 0.0185(8) 0.0032(6) 0.0091(6) -0.0038(6)
C12 0.0181(8) 0.0174(8) 0.0159(8) -0.0001(6) 0.0071(6) -0.0010(6)
C13 0.0159(7) 0.0189(8) 0.0196(8) 0.0027(5) 0.0081(6) 0.0001(6)
C14 0.0219(8) 0.0224(8) 0.0217(8) 0.0040(6) 0.0111(6) 0.0048(7)

loop_
_atom_type_symbol
_atom_type_description
_atom_type_scat_dispersion_real
_atom_type_scat_dispersion_imag
_atom_type_scat_source
C C 0.0033 0.0016 'International Tables Vol C Tables 4.2.6.8 and 6.1.1.4'
H H 0.0000 0.0000 'International Tables Vol C Tables 4.2.6.8 and 6.1.1.4'
N N 0.0061 0.0033 'International Tables Vol C Tables 4.2.6.8 and 6.1.1.4'
O O 0.0106 0.0060 'International Tables Vol C Tables 4.2.6.8 and 6.1.1.4'

loop_
_geom_angle_atom_site_label_1
_geom_angle_atom_site_label_2
_geom_angle_atom_site_label_3
_geom_angle_site_symmetry_1
_geom_angle_site_symmetry_3
_geom_angle
_geom_angle_publ_flag
C5 N1 C2 . . 110.85(12) ?
C5 N1 C7 . . 120.94(12) ?
C2 N1 C7 . . 127.92(12) ?
O1 C2 N1 . . 128.31(14) ?
O1 C2 C3 . . 125.88(13) ?
N1 C2 C3 . . 105.81(12) ?
C6 C3 C4 . . 123.13(14) ?
C6 C3 C2 . . 128.11(14) ?
C4 C3 C2 . . 108.76(13) ?
C3 C4 C6 . 3_566 122.54(14) ?
C3 C4 C5 . . 107.58(13) ?
C6 C4 C5 3_566 . 129.77(14) ?
O2 C5 N1 . . 125.73(14) ?
O2 C5 C4 . . 127.39(14) ?
N1 C5 C4 . . 106.83(12) ?
C3 C6 C4 . 3_566 114.32(14) ?
C3 C6 H1 . . 122.8 ?
C4 C6 H1 3_566 . 122.8 ?
C13 C7 N1 . . 109.08(12) ?
C13 C7 C12 . . 108.67(12) ?
N1 C7 C12 . . 111.69(12) ?
C13 C7 C8 . . 110.59(12) ?
N1 C7 C8 . . 108.28(11) ?
C12 C7 C8 . . 108.54(12) ?
C9 C8 C7 . . 111.30(12) ?
C9 C8 H2 . . 109.4 ?
C7 C8 H2 . . 109.4 ?
C9 C8 H3 . . 109.4 ?
C7 C8 H3 . . 109.4 ?
H2 C8 H3 . . 108.0 ?
C10 C9 C8 . . 111.50(13) ?
C10 C9 H4 . . 109.3 ?
C8 C9 H4 . . 109.3 ?
C10 C9 H5 . . 109.3 ?
C8 C9 H5 . . 109.3 ?
H4 C9 H5 . . 108.0 ?
C9 C10 C11 . . 111.64(13) ?
C9 C10 H6 . . 109.3 ?
C11 C10 H6 . . 109.3 ?
C9 C10 H7 . . 109.3 ?
C11 C10 H7 . . 109.3 ?
H6 C10 H7 . . 108.0 ?
C10 C11 C12 . . 111.00(12) ?
C10 C11 H8 . . 109.4 ?
C12 C11 H8 . . 109.4 ?
C10 C11 H9 . . 109.4 ?
C12 C11 H9 . . 109.4 ?
H8 C11 H9 . . 108.0 ?
C11 C12 C7 . . 110.79(12) ?
C11 C12 H10 . . 109.5 ?
C7 C12 H10 . . 109.5 ?
C11 C12 H11 . . 109.5 ?
C7 C12 H11 . . 109.5 ?
H10 C12 H11 . . 108.1 ?
C14 C13 C7 . . 172.85(16) ?
C13 C14 H12 . . 180.0 ?

loop_
_geom_bond_atom_site_label_1
_geom_bond_atom_site_label_2
_geom_bond_site_symmetry_2
_geom_bond_distance
_geom_bond_publ_flag
O1 C2 . 1.2042(19) ?
O2 C5 . 1.2100(18) ?
N1 C5 . 1.4066(19) ?
N1 C2 . 1.4136(19) ?
N1 C7 . 1.4976(18) ?
C2 C3 . 1.493(2) ?
C3 C6 . 1.388(2) ?
C3 C4 . 1.389(2) ?
C4 C6 3_566 1.387(2) ?
C4 C5 . 1.492(2) ?
C6 C4 3_566 1.387(2) ?
C6 H1 . 0.95 ?
C7 C13 . 1.482(2) ?
C7 C12 . 1.543(2) ?
C7 C8 . 1.550(2) ?
C8 C9 . 1.528(2) ?
C8 H2 . 0.99 ?
C8 H3 . 0.99 ?
C9 C10 . 1.522(2) ?
C9 H4 . 0.99 ?
C9 H5 . 0.99 ?
C10 C11 . 1.528(2) ?
C10 H6 . 0.99 ?
C10 H7 . 0.99 ?
C11 C12 . 1.530(2) ?
C11 H8 . 0.99 ?
C11 H9 . 0.99 ?
C12 H10 . 0.99 ?
C12 H11 . 0.99 ?
C13 C14 . 1.188(2) ?
C14 H12 . 0.95 ?

loop_
_geom_hbond_atom_site_label_D
_geom_hbond_atom_site_label_H
_geom_hbond_atom_site_label_A
_geom_hbond_site_symmetry_A
_geom_hbond_distance_DH
_geom_hbond_distance_HA
_geom_hbond_distance_DA
_geom_hbond_angle_DHA
_geom_hbond_publ_flag
C14 H12 O2 4_575 0.95 2.52 3.4349(19) 161.4 yes

loop_
_geom_torsion_atom_site_label_1
_geom_torsion_atom_site_label_2
_geom_torsion_atom_site_label_3
_geom_torsion_atom_site_label_4
_geom_torsion_site_symmetry_1
_geom_torsion_site_symmetry_2
_geom_torsion_site_symmetry_3
_geom_torsion_site_symmetry_4
_geom_torsion
_geom_torsion_publ_flag
C5 N1 C2 O1 . . . . 176.47(15) ?
C7 N1 C2 O1 . . . . -9.7(2) ?
C5 N1 C2 C3 . . . . -3.03(16) ?
C7 N1 C2 C3 . . . . 170.78(13) ?
O1 C2 C3 C6 . . . . 5.3(3) ?
N1 C2 C3 C6 . . . . -175.23(14) ?
O1 C2 C3 C4 . . . . -175.27(14) ?
N1 C2 C3 C4 . . . . 4.25(16) ?
C6 C3 C4 C6 . . . 3_566 -0.8(3) ?
C2 C3 C4 C6 . . . 3_566 179.65(13) ?
C6 C3 C4 C5 . . . . 175.74(13) ?
C2 C3 C4 C5 . . . . -3.77(16) ?
C2 N1 C5 O2 . . . . 178.38(14) ?
C7 N1 C5 O2 . . . . 4.1(2) ?
C2 N1 C5 C4 . . . . 0.82(16) ?
C7 N1 C5 C4 . . . . -173.49(12) ?
C3 C4 C5 O2 . . . . -175.58(15) ?
C6 C4 C5 O2 3_566 . . . 0.7(3) ?
C3 C4 C5 N1 . . . . 1.92(16) ?
C6 C4 C5 N1 3_566 . . . 178.17(14) ?
C4 C3 C6 C4 . . . 3_566 0.8(2) ?
C2 C3 C6 C4 . . . 3_566 -179.81(14) ?
C5 N1 C7 C13 . . . . -57.01(17) ?
C2 N1 C7 C13 . . . . 129.74(15) ?
C5 N1 C7 C12 . . . . -177.14(12) ?
C2 N1 C7 C12 . . . . 9.6(2) ?
C5 N1 C7 C8 . . . . 63.40(17) ?
C2 N1 C7 C8 . . . . -109.86(16) ?
C13 C7 C8 C9 . . . . -61.41(16) ?
N1 C7 C8 C9 . . . . 179.13(12) ?
C12 C7 C8 C9 . . . . 57.70(16) ?
C7 C8 C9 C10 . . . . -56.05(17) ?
C8 C9 C10 C11 . . . . 54.10(18) ?
C9 C10 C11 C12 . . . . -54.98(18) ?
C10 C11 C12 C7 . . . . 57.87(17) ?
C13 C7 C12 C11 . . . . 61.74(15) ?
N1 C7 C12 C11 . . . . -177.88(11) ?
C8 C7 C12 C11 . . . . -58.57(15) ?
